data_1543783
loop_
_publ_author_name
'Mastalir, Matthias'
'St\"oger, Berthold'
'Pittenauer, Ernst'
'Allmaier, G\"unter'
'Kirchner, Karl'

_publ_section_title
;
 Air-Stable Triazine-Based Ni(II) PNP Pincer Complexes As Catalysts for
 the Suzuki-Miyaura Cross-Coupling.
;
_journal_issue 13
_journal_name_full 'Organic letters'
_journal_page_first 3186
_journal_page_last 3189
_journal_paper_doi 10.1021/acs.orglett.6b01398
_journal_volume 18
_journal_year 2016
_chemical_formula_sum 'C17 H36 Cl2 N6 Ni P2'
_chemical_formula_weight 516.1
_chemical_name_systematic ' ?'
_space_group_IT_number 60
_symmetry_cell_setting orthorhombic
_symmetry_Int_Tables_number 60
_symmetry_space_group_name_Hall '-P 2n 2ab'
_symmetry_space_group_name_H-M 'P b c n'
_audit_creation_method 'Jana2006 Version : 26/11/2015'
_cell_angle_alpha 90
_cell_angle_beta 90
_cell_angle_gamma 90
_cell_formula_units_Z 8
_cell_length_a 18.1927(18)
_cell_length_b 14.0509(14)
_cell_length_c 21.446(2)
_cell_measurement_reflns_used 9718
_cell_measurement_temperature 100
_cell_measurement_theta_max 30.0
_cell_measurement_theta_min 2.2
_cell_volume 5482.1(9)
_diffrn_ambient_temperature 100
_diffrn_measured_fraction_theta_full 1
_diffrn_measured_fraction_theta_max 1
_diffrn_measurement_device 'four-circle diffractometer'
_diffrn_measurement_device_type 'Bruker KAPPA APEX II CCD'
_diffrn_measurement_method '\w- and \f-scans'
_diffrn_radiation_monochromator graphite
_diffrn_radiation_probe x-ray
_diffrn_radiation_source 'X-ray tube'
_diffrn_radiation_type 'Mo K\a'
_diffrn_radiation_wavelength 0.71073
_diffrn_reflns_av_R_equivalents 0.0588
_diffrn_reflns_av_unetI/netI 0.0349
_diffrn_reflns_limit_h_max 25
_diffrn_reflns_limit_h_min -25
_diffrn_reflns_limit_k_max 19
_diffrn_reflns_limit_k_min -19
_diffrn_reflns_limit_l_max 23
_diffrn_reflns_limit_l_min -30
_diffrn_reflns_number 83308
_diffrn_reflns_theta_full 30.16
_diffrn_reflns_theta_max 30.16
_diffrn_reflns_theta_min 2.06
_exptl_absorpt_coefficient_mu 1.033
_exptl_absorpt_correction_T_max 0.88
_exptl_absorpt_correction_T_min 0.65
_exptl_absorpt_correction_type multi-scan
_exptl_absorpt_process_details SADABS
_exptl_crystal_colour 'translucent yellow'
_exptl_crystal_density_diffrn 1.2505
_exptl_crystal_description block
_exptl_crystal_F_000 2176
_exptl_crystal_size_max 0.60
_exptl_crystal_size_mid 0.35
_exptl_crystal_size_min 0.12
_refine_diff_density_max 0.99
_refine_diff_density_min -0.97
_refine_ls_extinction_method none
_refine_ls_goodness_of_fit_gt 2.42
_refine_ls_goodness_of_fit_ref 2.13
_refine_ls_hydrogen_treatment mixed
_refine_ls_number_constraints 136
_refine_ls_number_parameters 261
_refine_ls_number_reflns 8100
_refine_ls_number_restraints 0
_refine_ls_R_factor_all 0.0800
_refine_ls_R_factor_gt 0.0533
_refine_ls_shift/su_max 0.0282
_refine_ls_shift/su_mean 0.0009
_refine_ls_structure_factor_coef F
_refine_ls_weighting_details w=1/(\s^2^(F)+0.0001F^2^)
_refine_ls_weighting_scheme sigma
_refine_ls_wR_factor_gt 0.0505
_refine_ls_wR_factor_ref 0.0536
_reflns_number_gt 5645
_reflns_number_total 8100
_reflns_threshold_expression I>3\s(I)
_cod_data_source_file ol6b01398_si_001.cif
_cod_data_source_block 6_PNP_NiCl
_cod_depositor_comments
;
The following automatic conversions were performed:

'_diffrn_radiation_probe' value 'X-ray' changed to 'x-ray' according
to
/usr/data/users/saulius/crontab/automatic-downloads/current/ACS/lib/dictionaries/cif_core.dic
dictionary named 'cif_core.dic' version 2.4.2 from 2011-04-26.

Automatic conversion script
Id: cif_fix_values 4268 2015-11-12 08:31:59Z antanas 
;
_cod_original_cell_volume 5482.1(10)
_cod_original_sg_symbol_Hall '-P -2xab;-2yc;-2zabc'
_cod_original_formula_sum 'C17 H36 Cl2 N6 Ni1 P2'
_cod_database_code 1543783
_platon_squeeze_void_probe_radius 1.20

loop_
_space_group_symop_id
_space_group_symop_operation_xyz
1 x,y,z
2 -x+1/2,-y+1/2,z+1/2
3 -x,y,-z+1/2
4 x+1/2,-y+1/2,-z
5 -x,-y,-z
6 x+1/2,y+1/2,-z+1/2
7 x,-y,z+1/2
8 -x+1/2,y+1/2,z

loop_
_atom_site_label
_atom_site_type_symbol
_atom_site_fract_x
_atom_site_fract_y
_atom_site_fract_z
_atom_site_adp_type
_atom_site_U_iso_or_equiv
_atom_site_site_symmetry_multiplicity
_atom_site_occupancy
_atom_site_calc_flag
Ni1 Ni 0.825620(17) 0.41158(2) 0.111208(15) Uani 0.01476(9) 8 1 d
Cl1 Cl 0.93500(4) 0.35420(5) 0.11551(3) Uani 0.0279(2) 8 1 d
Cl2 Cl 0.19787(4) 0.03964(5) 0.14389(3) Uani 0.02334(18) 8 1 d
P1 P 0.80771(3) 0.37900(4) 0.01334(3) Uani 0.01539(17) 8 1 d
P2 P 0.82437(3) 0.45225(4) 0.20867(3) Uani 0.01534(18) 8 1 d
N1 N 0.73349(10) 0.47001(13) 0.10758(9) Uani 0.0128(5) 8 1 d
N2 N 0.63145(11) 0.52306(13) 0.04749(10) Uani 0.0159(6) 8 1 d
N3 N 0.63740(11) 0.55430(14) 0.15827(9) Uani 0.0166(6) 8 1 d
N4 N 0.72749(11) 0.43904(14) 0.00211(10) Uani 0.0160(6) 8 1 d
N5 N 0.74156(11) 0.50771(14) 0.21183(10) Uani 0.0160(6) 8 1 d
N6 N 0.53662(11) 0.59626(14) 0.10094(10) Uani 0.0194(6) 8 1 d
C1 C 0.69527(13) 0.47960(16) 0.05282(11) Uani 0.0152(7) 8 1 d
C2 C 0.60311(13) 0.55693(16) 0.10209(12) Uani 0.0165(7) 8 1 d
C3 C 0.70147(13) 0.51170(16) 0.15839(11) Uani 0.0153(7) 8 1 d
C4 C 0.86929(13) 0.42115(17) -0.04747(12) Uani 0.0202(7) 8 1 d
C5 C 0.89053(15) 0.52509(18) -0.03422(14) Uani 0.0298(9) 8 1 d
C6 C 0.93716(14) 0.3570(2) -0.05321(13) Uani 0.0271(9) 8 1 d
C7 C 0.78811(14) 0.25289(16) -0.00164(12) Uani 0.0202(8) 8 1 d
C8 C 0.73499(15) 0.21739(19) 0.04845(13) Uani 0.0279(9) 8 1 d
C9 C 0.76155(15) 0.23241(19) -0.06780(13) Uani 0.0302(9) 8 1 d
C10 C 0.89469(13) 0.54127(18) 0.22608(12) Uani 0.0205(8) 8 1 d
C11 C 0.88996(16) 0.62103(19) 0.17720(13) Uani 0.0285(9) 8 1 d
C12 C 0.89171(15) 0.5804(2) 0.29239(13) Uani 0.0288(9) 8 1 d
C13 C 0.82022(14) 0.36439(18) 0.27090(12) Uani 0.0225(8) 8 1 d
C14 C 0.76434(17) 0.28778(19) 0.25340(14) Uani 0.0353(10) 8 1 d
C15 C 0.89477(16) 0.3201(2) 0.28533(14) Uani 0.0356(10) 8 1 d
C16 C 0.49665(15) 0.61307(18) 0.04277(13) Uani 0.0269(9) 8 1 d
C17 C 0.49972(13) 0.62651(18) 0.15804(12) Uani 0.0229(8) 8 1 d
H1c4 H 0.844379 0.418474 -0.086895 Uiso 0.0242 8 1 d
H1c5 H 0.847381 0.564338 -0.035855 Uiso 0.0358 8 1 d
H2c5 H 0.912309 0.529526 0.006449 Uiso 0.0358 8 1 d
H3c5 H 0.925179 0.546327 -0.064987 Uiso 0.0358 8 1 d
H1c6 H 0.922216 0.294381 -0.065897 Uiso 0.0325 8 1 d
H2c6 H 0.970121 0.383045 -0.083716 Uiso 0.0325 8 1 d
H3c6 H 0.961622 0.353361 -0.013621 Uiso 0.0325 8 1 d
H1c7 H 0.833338 0.217928 0.000987 Uiso 0.0242 8 1 d
H1c8 H 0.755964 0.228054 0.088932 Uiso 0.0335 8 1 d
H2c8 H 0.689328 0.251265 0.04515 Uiso 0.0335 8 1 d
H3c8 H 0.726317 0.150563 0.042745 Uiso 0.0335 8 1 d
H1c9 H 0.795576 0.259045 -0.097221 Uiso 0.0363 8 1 d
H2c9 H 0.758407 0.164855 -0.073963 Uiso 0.0363 8 1 d
H3c9 H 0.713948 0.260429 -0.07382 Uiso 0.0363 8 1 d
H1c10 H 0.941607 0.510198 0.22378 Uiso 0.0246 8 1 d
H1c11 H 0.897973 0.594825 0.136417 Uiso 0.0341 8 1 d
H2c11 H 0.842172 0.649885 0.178859 Uiso 0.0341 8 1 d
H3c11 H 0.926785 0.668177 0.185777 Uiso 0.0341 8 1 d
H1c12 H 0.900715 0.529798 0.321498 Uiso 0.0345 8 1 d
H2c12 H 0.928513 0.62876 0.297344 Uiso 0.0345 8 1 d
H3c12 H 0.844027 0.6072 0.300069 Uiso 0.0345 8 1 d
H1c13 H 0.805103 0.396374 0.308318 Uiso 0.0271 8 1 d
H1c14 H 0.717507 0.316905 0.245569 Uiso 0.0423 8 1 d
H2c14 H 0.780618 0.255157 0.216577 Uiso 0.0423 8 1 d
H3c14 H 0.759777 0.243143 0.287067 Uiso 0.0423 8 1 d
H1c15 H 0.928559 0.369092 0.297695 Uiso 0.0427 8 1 d
H2c15 H 0.88956 0.27483 0.318548 Uiso 0.0427 8 1 d
H3c15 H 0.913172 0.288549 0.248824 Uiso 0.0427 8 1 d
H1c16 H 0.481039 0.678278 0.041075 Uiso 0.0323 8 1 d
H2c16 H 0.528263 0.59979 0.007996 Uiso 0.0323 8 1 d
H3c16 H 0.454439 0.572156 0.041067 Uiso 0.0323 8 1 d
H1c17 H 0.449264 0.606604 0.156886 Uiso 0.0275 8 1 d
H2c17 H 0.523649 0.598257 0.193379 Uiso 0.0275 8 1 d
H3c17 H 0.50199 0.694582 0.161396 Uiso 0.0275 8 1 d
H1n5 H 0.7201(15) 0.524(2) 0.2459(13) Uiso 0.032(8) 8 1 d
H1n4 H 0.7091(16) 0.447(2) -0.0340(14) Uiso 0.035(9) 8 1 d

loop_
_atom_site_aniso_label
_atom_site_aniso_type_symbol
_atom_site_aniso_U_11
_atom_site_aniso_U_22
_atom_site_aniso_U_33
_atom_site_aniso_U_12
_atom_site_aniso_U_13
_atom_site_aniso_U_23
Ni1 Ni 0.01589(16) 0.01466(15) 0.01375(16) 0.00302(12) -0.00044(13) -0.00081(12)
Cl1 Cl 0.0219(3) 0.0383(4) 0.0234(4) 0.0143(3) -0.0005(3) -0.0003(3)
Cl2 Cl 0.0225(3) 0.0303(3) 0.0173(3) 0.0013(3) 0.0007(3) 0.0032(3)
P1 P 0.0183(3) 0.0133(3) 0.0147(3) 0.0008(2) 0.0002(3) -0.0013(2)
P2 P 0.0163(3) 0.0156(3) 0.0141(3) 0.0033(2) -0.0012(3) -0.0005(2)
N1 N 0.0148(10) 0.0119(9) 0.0117(10) 0.0003(7) -0.0009(8) -0.0022(7)
N2 N 0.0143(10) 0.0159(10) 0.0174(11) 0.0017(8) -0.0020(9) -0.0027(8)
N3 N 0.0135(10) 0.0185(10) 0.0177(11) 0.0008(8) -0.0018(9) -0.0021(8)
N4 N 0.0183(11) 0.0179(10) 0.0119(11) 0.0021(8) -0.0019(9) -0.0017(8)
N5 N 0.0164(10) 0.0194(11) 0.0123(11) 0.0057(8) 0.0020(9) -0.0023(8)
N6 N 0.0177(11) 0.0194(11) 0.0212(12) 0.0025(8) -0.0013(9) -0.0035(9)
C1 C 0.0185(12) 0.0119(11) 0.0152(12) -0.0034(9) -0.0019(10) -0.0007(9)
C2 C 0.0159(12) 0.0143(11) 0.0194(13) -0.0016(9) -0.0021(10) -0.0008(9)
C3 C 0.0170(12) 0.0139(11) 0.0151(12) -0.0016(9) -0.0005(10) -0.0009(9)
C4 C 0.0193(13) 0.0242(13) 0.0171(13) 0.0002(10) 0.0020(11) 0.0019(10)
C5 C 0.0312(16) 0.0248(14) 0.0333(17) -0.0076(12) 0.0060(14) 0.0028(12)
C6 C 0.0222(14) 0.0342(16) 0.0250(15) 0.0057(12) 0.0056(12) 0.0001(12)
C7 C 0.0249(14) 0.0141(11) 0.0215(14) 0.0027(10) 0.0012(11) -0.0023(10)
C8 C 0.0355(16) 0.0193(13) 0.0289(16) -0.0054(12) 0.0019(13) -0.0002(12)
C9 C 0.0438(18) 0.0196(14) 0.0274(16) -0.0054(12) -0.0023(14) -0.0063(11)
C10 C 0.0153(12) 0.0258(14) 0.0203(14) 0.0011(10) -0.0005(11) -0.0016(11)
C11 C 0.0307(16) 0.0274(14) 0.0273(16) -0.0065(12) 0.0027(13) -0.0022(12)
C12 C 0.0276(15) 0.0344(16) 0.0243(15) -0.0048(12) -0.0009(13) -0.0081(12)
C13 C 0.0281(14) 0.0216(13) 0.0180(13) 0.0039(11) -0.0017(11) 0.0004(10)
C14 C 0.0493(19) 0.0245(15) 0.0321(17) -0.0028(14) 0.0002(15) 0.0062(13)
C15 C 0.0409(18) 0.0382(17) 0.0276(17) 0.0195(14) 0.0002(15) 0.0106(13)
C16 C 0.0226(14) 0.0264(14) 0.0318(16) 0.0058(11) -0.0094(13) -0.0047(12)
C17 C 0.0172(13) 0.0215(13) 0.0301(15) 0.0047(10) 0.0004(12) -0.0057(11)

loop_
_atom_type_symbol
_atom_type_scat_dispersion_real
_atom_type_scat_dispersion_imag
_atom_type_scat_source
C 0.0033 0.0016 'International Tables Vol C tables 4.2.6.8 and 6.1.1.1'
H 0.0000 0.0000 'International Tables Vol C tables 4.2.6.8 and 6.1.1.1'
Cl 0.1484 0.1585 'International Tables Vol C tables 4.2.6.8 and 6.1.1.1'
N 0.0061 0.0033 'International Tables Vol C tables 4.2.6.8 and 6.1.1.1'
Ni 0.3393 1.1124 'International Tables Vol C tables 4.2.6.8 and 6.1.1.1'
P 0.1023 0.0942 'International Tables Vol C tables 4.2.6.8 and 6.1.1.1'

loop_
_geom_angle_atom_site_label_1
_geom_angle_atom_site_label_2
_geom_angle_atom_site_label_3
_geom_angle_site_symmetry_1
_geom_angle_site_symmetry_3
_geom_angle
Cl1 Ni1 P1 . . 95.81(3)
Cl1 Ni1 P2 . . 93.86(3)
Cl1 Ni1 N1 . . 175.97(6)
P1 Ni1 P2 . . 170.31(3)
P1 Ni1 N1 . . 85.29(6)
P2 Ni1 N1 . . 85.12(6)
N4 Cl2 N5 4_455 6_445 155.86(6)
Ni1 P1 N4 . . 99.25(8)
Ni1 P1 C4 . . 122.12(9)
Ni1 P1 C7 . . 113.68(8)
N4 P1 C4 . . 105.38(11)
N4 P1 C7 . . 106.68(11)
C4 P1 C7 . . 107.97(11)
Ni1 P2 N5 . . 99.72(8)
Ni1 P2 C10 . . 111.72(8)
Ni1 P2 C13 . . 121.94(9)
N5 P2 C10 . . 107.39(11)
N5 P2 C13 . . 104.21(11)
C10 P2 C13 . . 110.09(12)
Ni1 N1 C1 . . 122.26(15)
Ni1 N1 C3 . . 122.50(16)
C1 N1 C3 . . 115.10(19)
C1 N2 C2 . . 114.9(2)
C2 N3 C3 . . 115.0(2)
Cl2 N4 P1 4_555 . 109.27(9)
Cl2 N4 C1 4_555 . 132.24(15)
Cl2 N4 H1n4 4_555 . 14(2)
P1 N4 C1 . . 117.63(17)
P1 N4 H1n4 . . 122(2)
C1 N4 H1n4 . . 120(2)
Cl2 N5 P2 6_555 . 108.71(9)
Cl2 N5 C3 6_555 . 132.11(15)
Cl2 N5 H1n5 6_555 . 15.3(19)
P2 N5 C3 . . 117.48(17)
P2 N5 H1n5 . . 124.0(19)
C3 N5 H1n5 . . 117.5(19)
C2 N6 C16 . . 122.3(2)
C2 N6 C17 . . 121.6(2)
C16 N6 C17 . . 116.1(2)
N1 C1 N2 . . 124.5(2)
N1 C1 N4 . . 115.1(2)
N2 C1 N4 . . 120.3(2)
N2 C2 N3 . . 125.3(2)
N2 C2 N6 . . 118.2(2)
N3 C2 N6 . . 116.5(2)
N1 C3 N3 . . 125.0(2)
N1 C3 N5 . . 115.2(2)
N3 C3 N5 . . 119.9(2)
P1 C4 C5 . . 109.38(18)
P1 C4 C6 . . 111.23(18)
P1 C4 H1c4 . . 109.15
C5 C4 C6 . . 111.8(2)
C5 C4 H1c4 . . 108.58
C6 C4 H1c4 . . 106.63
C4 C5 H1c5 . . 109.47
C4 C5 H2c5 . . 109.47
C4 C5 H3c5 . . 109.47
H1c5 C5 H2c5 . . 109.47
H1c5 C5 H3c5 . . 109.47
H2c5 C5 H3c5 . . 109.47
C4 C6 H1c6 . . 109.47
C4 C6 H2c6 . . 109.47
C4 C6 H3c6 . . 109.47
H1c6 C6 H2c6 . . 109.47
H1c6 C6 H3c6 . . 109.47
H2c6 C6 H3c6 . . 109.47
P1 C7 C8 . . 108.34(17)
P1 C7 C9 . . 113.97(17)
P1 C7 H1c7 . . 108.49
C8 C7 C9 . . 113.1(2)
C8 C7 H1c7 . . 109.49
C9 C7 H1c7 . . 103.27
C7 C8 H1c8 . . 109.47
C7 C8 H2c8 . . 109.47
C7 C8 H3c8 . . 109.47
H1c8 C8 H2c8 . . 109.47
H1c8 C8 H3c8 . . 109.47
H2c8 C8 H3c8 . . 109.47
C7 C9 H1c9 . . 109.47
C7 C9 H2c9 . . 109.47
C7 C9 H3c9 . . 109.47
H1c9 C9 H2c9 . . 109.47
H1c9 C9 H3c9 . . 109.47
H2c9 C9 H3c9 . . 109.47
P2 C10 C11 . . 108.69(17)
P2 C10 C12 . . 114.33(18)
P2 C10 H1c10 . . 107.49
C11 C10 C12 . . 111.8(2)
C11 C10 H1c10 . . 110.26
C12 C10 H1c10 . . 104.09
C10 C11 H1c11 . . 109.47
C10 C11 H2c11 . . 109.47
C10 C11 H3c11 . . 109.47
H1c11 C11 H2c11 . . 109.47
H1c11 C11 H3c11 . . 109.47
H2c11 C11 H3c11 . . 109.47
C10 C12 H1c12 . . 109.47
C10 C12 H2c12 . . 109.47
C10 C12 H3c12 . . 109.47
H1c12 C12 H2c12 . . 109.47
H1c12 C12 H3c12 . . 109.47
H2c12 C12 H3c12 . . 109.47
P2 C13 C14 . . 109.00(18)
P2 C13 C15 . . 112.89(18)
P2 C13 H1c13 . . 107.91
C14 C13 C15 . . 110.8(2)
C14 C13 H1c13 . . 110.15
C15 C13 H1c13 . . 106.04
C13 C14 H1c14 . . 109.47
C13 C14 H2c14 . . 109.47
C13 C14 H3c14 . . 109.47
H1c14 C14 H2c14 . . 109.47
H1c14 C14 H3c14 . . 109.47
H2c14 C14 H3c14 . . 109.47
C13 C15 H1c15 . . 109.47
C13 C15 H2c15 . . 109.47
C13 C15 H3c15 . . 109.47
H1c15 C15 H2c15 . . 109.47
H1c15 C15 H3c15 . . 109.47
H2c15 C15 H3c15 . . 109.47
N6 C16 H1c16 . . 109.47
N6 C16 H2c16 . . 109.47
N6 C16 H3c16 . . 109.47
H1c16 C16 H2c16 . . 109.47
H1c16 C16 H3c16 . . 109.47
H2c16 C16 H3c16 . . 109.47
N6 C17 H1c17 . . 109.47
N6 C17 H2c17 . . 109.47
N6 C17 H3c17 . . 109.47
H1c17 C17 H2c17 . . 109.47
H1c17 C17 H3c17 . . 109.47
H2c17 C17 H3c17 . . 109.47

loop_
_geom_bond_atom_site_label_1
_geom_bond_atom_site_label_2
_geom_bond_site_symmetry_2
_geom_bond_distance
Ni1 Cl1 . 2.1491(8)
Ni1 P1 . 2.1729(8)
Ni1 P2 . 2.1670(8)
Ni1 N1 . 1.8679(19)
Cl2 N4 4_455 3.191(2)
Cl2 N5 6_445 3.226(2)
P1 N4 . 1.703(2)
P1 C4 . 1.818(3)
P1 C7 . 1.836(2)
P2 N5 . 1.697(2)
P2 C10 . 1.828(3)
P2 C13 . 1.819(3)
N1 C1 . 1.372(3)
N1 C3 . 1.367(3)
N2 C1 . 1.317(3)
N2 C2 . 1.365(3)
N3 C2 . 1.357(3)
N3 C3 . 1.310(3)
N4 C1 . 1.361(3)
N4 H1n4 . 0.85(3)
N5 C3 . 1.360(3)
N5 H1n5 . 0.86(3)
N6 C2 . 1.330(3)
N6 C16 . 1.463(3)
N6 C17 . 1.460(3)
C4 C5 . 1.537(4)
C4 C6 . 1.534(4)
C4 H1c4 . 0.96
C5 H1c5 . 0.96
C5 H2c5 . 0.96
C5 H3c5 . 0.96
C6 H1c6 . 0.96
C6 H2c6 . 0.96
C6 H3c6 . 0.96
C7 C8 . 1.529(4)
C7 C9 . 1.526(4)
C7 H1c7 . 0.96
C8 H1c8 . 0.96
C8 H2c8 . 0.96
C8 H3c8 . 0.96
C9 H1c9 . 0.96
C9 H2c9 . 0.96
C9 H3c9 . 0.96
C10 C11 . 1.537(4)
C10 C12 . 1.526(4)
C10 H1c10 . 0.96
C11 H1c11 . 0.96
C11 H2c11 . 0.96
C11 H3c11 . 0.96
C12 H1c12 . 0.96
C12 H2c12 . 0.96
C12 H3c12 . 0.96
C13 C14 . 1.527(4)
C13 C15 . 1.524(4)
C13 H1c13 . 0.96
C14 H1c14 . 0.96
C14 H2c14 . 0.96
C14 H3c14 . 0.96
C15 H1c15 . 0.96
C15 H2c15 . 0.96
C15 H3c15 . 0.96
C16 H1c16 . 0.96
C16 H2c16 . 0.96
C16 H3c16 . 0.96
C17 H1c17 . 0.96
C17 H2c17 . 0.96
C17 H3c17 . 0.96

loop_
_geom_hbond_atom_site_label_D
_geom_hbond_atom_site_label_H
_geom_hbond_atom_site_label_A
_geom_hbond_site_symmetry_A
_geom_hbond_distance_DH
_geom_hbond_distance_HA
_geom_hbond_distance_DA
_geom_hbond_angle_DHA
C16 H2c16 N2 . 0.96 2.32 2.761(3) 106.91
C17 H2c17 N3 . 0.96 2.29 2.702(3) 105.19
N5 H1n5 Cl2 6_555 0.86(3) 2.41(3) 3.226(2) 159(3)
N4 H1n4 Cl2 4_555 0.85(3) 2.37(3) 3.191(2) 161(3)

loop_
_platon_squeeze_void_nr
_platon_squeeze_void_average_x
_platon_squeeze_void_average_y
_platon_squeeze_void_average_z
_platon_squeeze_void_volume
_platon_squeeze_void_count_electrons
_platon_squeeze_void_content
1 -0.000 0.143 0.750 180 46 ' '
2 0.500 0.357 0.250 179 45 ' '
3 0.500 0.643 0.750 180 46 ' '
4 -0.000 0.857 0.250 179 45 ' '
